data_7120355
loop_
_publ_author_name
'Yin, Xianglin'
'Mohammad, Haroon'
'Eldesouky, Hassan E.'
'Abdelkhalek, Ahmed'
'Seleem, Mohamed N.'
'Dai, Mingji'

_publ_section_title
;
 Rapid synthesis of bicyclic lactones via palladium-catalyzed
 aminocarbonylative lactonizations.
;
_journal_issue 53
_journal_name_full 'Chemical communications (Cambridge, England)'
_journal_page_first 7238
_journal_page_last 7241
_journal_paper_doi 10.1039/c7cc02494k
_journal_volume 53
_journal_year 2017
_chemical_formula_sum 'C18 H21 N O4 S'
_chemical_formula_weight 347.42
_space_group_crystal_system triclinic
_space_group_IT_number 2
_space_group_name_Hall '-P 1'
_space_group_name_H-M_alt 'P -1'
_symmetry_space_group_name_Hall '-P 1'
_symmetry_space_group_name_H-M 'P -1'
_atom_sites_solution_hydrogens geom
_atom_sites_solution_primary direct
_atom_sites_solution_secondary difmap
_audit_creation_method SHELXL-2014/7
_audit_update_record
;
2017-03-26 deposited with the CCDC.
2017-04-28 downloaded from the CCDC.
;
_cell_angle_alpha 99.050(15)
_cell_angle_beta 94.685(17)
_cell_angle_gamma 90.749(17)
_cell_formula_units_Z 6
_cell_length_a 8.006(2)
_cell_length_b 16.070(5)
_cell_length_c 19.305(5)
_cell_measurement_reflns_used 9995
_cell_measurement_temperature 100(2)
_cell_measurement_theta_max 36.2898
_cell_measurement_theta_min 3.1928
_cell_volume 2443.8(12)
_computing_cell_refinement 'SAINT V8.37A (Bruker, 2016)'
_computing_data_collection 'Apex3 v2016.9-0 (Bruker, 2016)'
_computing_data_reduction 'SAINT V8.37A (Bruker, 2016)'
_computing_structure_refinement
;  
SHELXL-2014/7 (Sheldrick, 2014), 
SHELXLE Rev714 (H\"ubschle et al., 2011)
;
_computing_structure_solution 'SHELXS-97 (Sheldrick, 2008)'
_diffrn_ambient_temperature 100(2)
_diffrn_measured_fraction_theta_full 0.984
_diffrn_measured_fraction_theta_max 0.985
_diffrn_measurement_device_type 'Bruker AXS D8 Quest CMOS diffractometer'
_diffrn_measurement_method 'omega and phi scans'
_diffrn_radiation_monochromator 'Triumph curved graphite crystal'
_diffrn_radiation_type MoK\a
_diffrn_radiation_wavelength 0.71073
_diffrn_reflns_av_R_equivalents 0.0508
_diffrn_reflns_av_unetI/netI 0.0562
_diffrn_reflns_Laue_measured_fraction_full 0.984
_diffrn_reflns_Laue_measured_fraction_max 0.985
_diffrn_reflns_limit_h_max 11
_diffrn_reflns_limit_h_min -11
_diffrn_reflns_limit_k_max 22
_diffrn_reflns_limit_k_min -22
_diffrn_reflns_limit_l_max 27
_diffrn_reflns_limit_l_min -27
_diffrn_reflns_number 42862
_diffrn_reflns_point_group_measured_fraction_full 0.984
_diffrn_reflns_point_group_measured_fraction_max 0.985
_diffrn_reflns_theta_full 25.242
_diffrn_reflns_theta_max 30.508
_diffrn_reflns_theta_min 2.568
_diffrn_source 'sealed tube X-ray source'
_exptl_absorpt_coefficient_mu 0.221
_exptl_absorpt_correction_T_max 0.7471
_exptl_absorpt_correction_T_min 0.6579
_exptl_absorpt_correction_type multi-scan
_exptl_absorpt_process_details 'Apex3 v2016.9-0 (Bruker, 2016)'
_exptl_crystal_colour colourless
_exptl_crystal_density_diffrn 1.416
_exptl_crystal_description fragment
_exptl_crystal_F_000 1104
_exptl_crystal_size_max 0.420
_exptl_crystal_size_mid 0.200
_exptl_crystal_size_min 0.150
_refine_diff_density_max 0.477
_refine_diff_density_min -0.459
_refine_diff_density_rms 0.070
_refine_ls_extinction_method none
_refine_ls_goodness_of_fit_ref 1.095
_refine_ls_hydrogen_treatment constr
_refine_ls_matrix_type full
_refine_ls_number_parameters 652
_refine_ls_number_reflns 14716
_refine_ls_number_restraints 0
_refine_ls_restrained_S_all 1.095
_refine_ls_R_factor_all 0.0636
_refine_ls_R_factor_gt 0.0499
_refine_ls_shift/su_max 0.001
_refine_ls_shift/su_mean 0.000
_refine_ls_structure_factor_coef Fsqd
_refine_ls_weighting_details 'w=1/[\s^2^(Fo^2^)+(0.0366P)^2^+2.3277P] where P=(Fo^2^+2Fc^2^)/3'
_refine_ls_weighting_scheme calc
_refine_ls_wR_factor_gt 0.1216
_refine_ls_wR_factor_ref 0.1279
_reflns_Friedel_coverage 0.000
_reflns_number_gt 12006
_reflns_number_total 14716
_reflns_threshold_expression 'I > 2\s(I)'
_cod_data_source_file c7cc02494k2.cif
_cod_data_source_block XL_2_81_0m
_cod_original_cell_volume 2443.7(12)
_cod_database_code 7120355
_shelx_shelxl_version_number 2014/7
_shelx_space_group_comment
;
The symmetry employed for this shelxl refinement is uniquely defined
by the following loop, which should always be used as a source of
symmetry information in preference to the above space-group names.
They are only intended as comments.
;
_shelx_estimated_absorpt_t_min 0.913
_shelx_estimated_absorpt_t_max 0.968

loop_
_space_group_symop_operation_xyz
'x, y, z'
'-x, -y, -z'

loop_
_atom_site_label
_atom_site_type_symbol
_atom_site_fract_x
_atom_site_fract_y
_atom_site_fract_z
_atom_site_U_iso_or_equiv
_atom_site_adp_type
_atom_site_occupancy
_atom_site_site_symmetry_order
_atom_site_calc_flag
_atom_site_refinement_flags_posn
_atom_site_refinement_flags_adp
S1A S -0.02237(5) 0.59247(3) 0.13788(2) 0.01477(9) Uani 1 1 d . .
O1A O 0.35583(14) 0.80056(8) 0.28405(6) 0.0142(2) Uani 1 1 d . .
O2A O 0.61333(16) 0.81088(9) 0.24690(7) 0.0209(3) Uani 1 1 d . .
O3A O -0.09143(17) 0.57777(9) 0.06603(7) 0.0210(3) Uani 1 1 d . .
O4A O -0.11631(16) 0.63479(8) 0.19212(7) 0.0187(3) Uani 1 1 d . .
N1A N 0.15014(18) 0.65010(9) 0.13792(8) 0.0154(3) Uani 1 1 d . .
C1A C 0.2686(2) 0.62611(12) 0.08182(10) 0.0215(4) Uani 1 1 d . .
H1AA H 0.2289 0.6470 0.0379 0.026 Uiso 1 1 calc R U
H1AB H 0.2777 0.5641 0.0714 0.026 Uiso 1 1 calc R U
C2A C 0.4405(2) 0.66812(11) 0.11211(9) 0.0175(3) Uani 1 1 d . .
H2AA H 0.5269 0.6255 0.1172 0.021 Uiso 1 1 calc R U
H2AB H 0.4794 0.7079 0.0822 0.021 Uiso 1 1 calc R U
C3A C 0.3991(2) 0.71333(10) 0.18245(9) 0.0142(3) Uani 1 1 d . .
C4A C 0.4750(2) 0.77788(11) 0.23758(9) 0.0151(3) Uani 1 1 d . .
C5A C 0.2402(2) 0.69990(10) 0.19492(8) 0.0124(3) Uani 1 1 d . .
C6A C 0.1945(2) 0.75533(10) 0.26058(8) 0.0119(3) Uani 1 1 d . .
C7A C 0.0651(2) 0.81962(10) 0.24278(9) 0.0142(3) Uani 1 1 d . .
H7AA H 0.1069 0.8506 0.2069 0.017 Uiso 1 1 calc R U
H7AB H -0.0406 0.7895 0.2223 0.017 Uiso 1 1 calc R U
C8A C 0.0297(2) 0.88244(11) 0.30748(10) 0.0174(3) Uani 1 1 d . .
H8AA H -0.0628 0.9190 0.2949 0.021 Uiso 1 1 calc R U
H8AB H 0.1306 0.9187 0.3238 0.021 Uiso 1 1 calc R U
C9A C -0.0183(2) 0.83646(11) 0.36683(10) 0.0175(3) Uani 1 1 d . .
H9AA H -0.0358 0.8782 0.4089 0.021 Uiso 1 1 calc R U
H9AB H -0.1251 0.8044 0.3520 0.021 Uiso 1 1 calc R U
C10A C 0.1176(2) 0.77629(11) 0.38557(9) 0.0161(3) Uani 1 1 d . .
H10A H 0.0826 0.7468 0.4236 0.019 Uiso 1 1 calc R U
H10B H 0.2226 0.8088 0.4032 0.019 Uiso 1 1 calc R U
C11A C 0.1497(2) 0.71151(10) 0.32151(9) 0.0141(3) Uani 1 1 d . .
H11A H 0.2426 0.6752 0.3341 0.017 Uiso 1 1 calc R U
H11B H 0.0482 0.6752 0.3068 0.017 Uiso 1 1 calc R U
C12A C 0.0426(2) 0.49527(10) 0.16004(9) 0.0149(3) Uani 1 1 d . .
C13A C 0.0859(2) 0.43216(11) 0.10677(9) 0.0190(3) Uani 1 1 d . .
H13A H 0.0730 0.4400 0.0589 0.023 Uiso 1 1 calc R U
C14A C 0.1482(2) 0.35788(11) 0.12513(10) 0.0207(4) Uani 1 1 d . .
H14A H 0.1796 0.3149 0.0892 0.025 Uiso 1 1 calc R U
C15A C 0.1662(2) 0.34439(11) 0.19505(10) 0.0177(3) Uani 1 1 d . .
C16A C 0.1167(2) 0.40801(11) 0.24696(9) 0.0176(3) Uani 1 1 d . .
H16A H 0.1248 0.3993 0.2947 0.021 Uiso 1 1 calc R U
C17A C 0.0560(2) 0.48341(11) 0.23026(9) 0.0160(3) Uani 1 1 d . .
H17A H 0.0241 0.5263 0.2661 0.019 Uiso 1 1 calc R U
C18A C 0.2388(3) 0.26416(12) 0.21365(11) 0.0247(4) Uani 1 1 d . .
H18A H 0.3097 0.2397 0.1770 0.037 Uiso 1 1 calc R U
H18B H 0.1477 0.2241 0.2171 0.037 Uiso 1 1 calc R U
H18C H 0.3063 0.2764 0.2589 0.037 Uiso 1 1 calc R U
S1B S 0.83346(5) 0.11056(3) 0.20975(2) 0.01411(9) Uani 1 1 d . .
O1B O 0.52637(14) -0.12185(7) 0.05854(6) 0.0137(2) Uani 1 1 d . .
O2B O 0.26601(16) -0.14684(8) 0.08752(7) 0.0195(3) Uani 1 1 d . .
O3B O 0.88423(17) 0.13518(8) 0.28310(7) 0.0206(3) Uani 1 1 d . .
O4B O 0.94851(15) 0.06952(8) 0.16355(7) 0.0174(2) Uani 1 1 d . .
N1B N 0.67104(18) 0.04506(9) 0.20580(7) 0.0140(3) Uani 1 1 d . .
C1B C 0.5252(2) 0.07538(12) 0.24698(10) 0.0196(3) Uani 1 1 d . .
H1BA H 0.4909 0.1317 0.2373 0.024 Uiso 1 1 calc R U
H1BB H 0.5549 0.0788 0.2982 0.024 Uiso 1 1 calc R U
C2B C 0.3833(2) 0.00868(12) 0.22119(9) 0.0179(3) Uani 1 1 d . .
H2BA H 0.3712 -0.0304 0.2554 0.021 Uiso 1 1 calc R U
H2BB H 0.2746 0.0353 0.2120 0.021 Uiso 1 1 calc R U
C3B C 0.4467(2) -0.03508(10) 0.15464(9) 0.0136(3) Uani 1 1 d . .
C4B C 0.3951(2) -0.10549(10) 0.09988(9) 0.0141(3) Uani 1 1 d . .
C5B C 0.6060(2) -0.01368(10) 0.14816(8) 0.0120(3) Uani 1 1 d . .
C6B C 0.67607(19) -0.06871(10) 0.08688(8) 0.0115(3) Uani 1 1 d . .
C7B C 0.8109(2) -0.12728(10) 0.11026(9) 0.0141(3) Uani 1 1 d . .
H7BA H 0.9101 -0.0932 0.1331 0.017 Uiso 1 1 calc R U
H7BB H 0.7675 -0.1589 0.1453 0.017 Uiso 1 1 calc R U
C8B C 0.8630(2) -0.18934(10) 0.04794(9) 0.0161(3) Uani 1 1 d . .
H8BA H 0.7676 -0.2284 0.0290 0.019 Uiso 1 1 calc R U
H8BB H 0.9566 -0.2232 0.0641 0.019 Uiso 1 1 calc R U
C9B C 0.9179(2) -0.14317(11) -0.01025(9) 0.0167(3) Uani 1 1 d . .
H9BA H 1.0194 -0.1079 0.0075 0.020 Uiso 1 1 calc R U
H9BB H 0.9469 -0.1849 -0.0506 0.020 Uiso 1 1 calc R U
C10B C 0.7793(2) -0.08752(11) -0.03480(9) 0.0154(3) Uani 1 1 d . .
H10C H 0.6807 -0.1231 -0.0560 0.019 Uiso 1 1 calc R U
H10D H 0.8192 -0.0568 -0.0712 0.019 Uiso 1 1 calc R U
C11B C 0.7288(2) -0.02444(10) 0.02734(8) 0.0125(3) Uani 1 1 d . .
H11C H 0.8245 0.0148 0.0452 0.015 Uiso 1 1 calc R U
H11D H 0.6347 0.0090 0.0112 0.015 Uiso 1 1 calc R U
C12B C 0.7556(2) 0.20017(10) 0.17734(9) 0.0146(3) Uani 1 1 d . .
C13B C 0.7482(2) 0.27592(12) 0.22288(10) 0.0205(4) Uani 1 1 d . .
H13B H 0.7827 0.2793 0.2715 0.025 Uiso 1 1 calc R U
C14B C 0.6896(2) 0.34672(11) 0.19636(10) 0.0218(4) Uani 1 1 d . .
H14B H 0.6863 0.3987 0.2273 0.026 Uiso 1 1 calc R U
C15B C 0.6359(2) 0.34318(11) 0.12578(10) 0.0180(3) Uani 1 1 d . .
C16B C 0.6418(3) 0.26622(11) 0.08120(10) 0.0211(4) Uani 1 1 d . .
H16B H 0.6033 0.2624 0.0329 0.025 Uiso 1 1 calc R U
C17B C 0.7027(2) 0.19522(11) 0.10617(9) 0.0196(3) Uani 1 1 d . .
H17B H 0.7084 0.1435 0.0750 0.024 Uiso 1 1 calc R U
C18B C 0.5750(3) 0.42080(12) 0.09786(11) 0.0240(4) Uani 1 1 d . .
H18D H 0.6702 0.4509 0.0834 0.036 Uiso 1 1 calc R U
H18E H 0.5222 0.4577 0.1348 0.036 Uiso 1 1 calc R U
H18F H 0.4931 0.4043 0.0573 0.036 Uiso 1 1 calc R U
S1C S 0.40179(5) 0.24928(3) 0.45596(2) 0.01554(9) Uani 1 1 d . .
O1C O 0.11814(14) 0.45958(7) 0.61131(6) 0.0139(2) Uani 1 1 d . .
O2C O -0.15525(16) 0.47441(9) 0.58054(7) 0.0203(3) Uani 1 1 d . .
O3C O 0.41936(18) 0.22716(8) 0.38220(7) 0.0222(3) Uani 1 1 d . .
O4C O 0.53189(16) 0.29619(8) 0.50182(7) 0.0200(3) Uani 1 1 d . .
N1C N 0.23154(18) 0.30618(9) 0.46064(8) 0.0152(3) Uani 1 1 d . .
C1C C 0.0751(2) 0.27295(11) 0.41519(10) 0.0190(3) Uani 1 1 d . .
H1CA H 0.0464 0.2149 0.4222 0.023 Uiso 1 1 calc R U
H1CB H 0.0905 0.2726 0.3648 0.023 Uiso 1 1 calc R U
C2C C -0.0636(2) 0.33437(11) 0.43951(9) 0.0175(3) Uani 1 1 d . .
H2CA H -0.0870 0.3749 0.4065 0.021 Uiso 1 1 calc R U
H2CB H -0.1687 0.3038 0.4449 0.021 Uiso 1 1 calc R U
C3C C 0.0166(2) 0.37721(10) 0.50922(9) 0.0142(3) Uani 1 1 d . .
C4C C -0.0252(2) 0.44018(11) 0.56703(9) 0.0145(3) Uani 1 1 d . .
C5C C 0.1792(2) 0.36032(10) 0.51843(9) 0.0129(3) Uani 1 1 d . .
C6C C 0.26332(19) 0.41322(10) 0.58379(8) 0.0118(3) Uani 1 1 d . .
C7C C 0.3893(2) 0.47798(10) 0.56710(9) 0.0145(3) Uani 1 1 d . .
H7CA H 0.3348 0.5107 0.5325 0.017 Uiso 1 1 calc R U
H7CB H 0.4845 0.4483 0.5455 0.017 Uiso 1 1 calc R U
C8C C 0.4552(2) 0.53832(11) 0.63328(9) 0.0169(3) Uani 1 1 d . .
H8CA H 0.5451 0.5753 0.6215 0.020 Uiso 1 1 calc R U
H8CB H 0.3634 0.5745 0.6505 0.020 Uiso 1 1 calc R U
C9C C 0.5239(2) 0.49058(11) 0.69121(9) 0.0167(3) Uani 1 1 d . .
H9CA H 0.5571 0.5313 0.7343 0.020 Uiso 1 1 calc R U
H9CB H 0.6252 0.4605 0.6763 0.020 Uiso 1 1 calc R U
C10C C 0.3953(2) 0.42726(11) 0.70780(9) 0.0154(3) Uani 1 1 d . .
H10E H 0.2987 0.4577 0.7274 0.018 Uiso 1 1 calc R U
H10F H 0.4464 0.3956 0.7438 0.018 Uiso 1 1 calc R U
C11C C 0.3342(2) 0.36564(10) 0.64170(9) 0.0144(3) Uani 1 1 d . .
H11E H 0.4286 0.3311 0.6248 0.017 Uiso 1 1 calc R U
H11F H 0.2464 0.3273 0.6531 0.017 Uiso 1 1 calc R U
C12C C 0.3576(2) 0.15568(11) 0.48834(9) 0.0152(3) Uani 1 1 d . .
C13C C 0.2691(2) 0.08992(11) 0.44385(9) 0.0185(3) Uani 1 1 d . .
H13C H 0.2348 0.0951 0.3965 0.022 Uiso 1 1 calc R U
C14C C 0.2323(2) 0.01680(11) 0.47013(10) 0.0190(3) Uani 1 1 d . .
H14C H 0.1708 -0.0278 0.4404 0.023 Uiso 1 1 calc R U
C15C C 0.2835(2) 0.00735(11) 0.53910(9) 0.0165(3) Uani 1 1 d . .
C16C C 0.3753(2) 0.07294(11) 0.58186(9) 0.0176(3) Uani 1 1 d . .
H16C H 0.4131 0.0668 0.6287 0.021 Uiso 1 1 calc R U
C17C C 0.4125(2) 0.14697(11) 0.55733(9) 0.0160(3) Uani 1 1 d . .
H17C H 0.4746 0.1914 0.5871 0.019 Uiso 1 1 calc R U
C18C C 0.2361(3) -0.07166(12) 0.56675(10) 0.0226(4) Uani 1 1 d . .
H18G H 0.1671 -0.1090 0.5301 0.034 Uiso 1 1 calc R U
H18H H 0.1725 -0.0567 0.6080 0.034 Uiso 1 1 calc R U
H18I H 0.3379 -0.1006 0.5802 0.034 Uiso 1 1 calc R U

loop_
_atom_site_aniso_label
_atom_site_aniso_U_11
_atom_site_aniso_U_22
_atom_site_aniso_U_33
_atom_site_aniso_U_23
_atom_site_aniso_U_13
_atom_site_aniso_U_12
S1A 0.01508(19) 0.01487(18) 0.01405(19) 0.00188(14) 0.00033(14) -0.00081(14)
O1A 0.0112(5) 0.0169(5) 0.0142(5) 0.0021(4) 0.0008(4) -0.0014(4)
O2A 0.0139(6) 0.0288(7) 0.0203(6) 0.0049(5) 0.0012(5) -0.0032(5)
O3A 0.0228(7) 0.0233(6) 0.0159(6) 0.0029(5) -0.0038(5) -0.0009(5)
O4A 0.0169(6) 0.0188(6) 0.0202(6) 0.0009(5) 0.0042(5) 0.0002(5)
N1A 0.0167(7) 0.0165(6) 0.0126(6) 0.0002(5) 0.0027(5) -0.0021(5)
C1A 0.0226(9) 0.0242(9) 0.0168(8) -0.0026(7) 0.0087(7) -0.0039(7)
C2A 0.0183(8) 0.0203(8) 0.0151(8) 0.0041(6) 0.0059(6) 0.0033(6)
C3A 0.0141(7) 0.0153(7) 0.0145(7) 0.0046(6) 0.0032(6) 0.0032(6)
C4A 0.0141(7) 0.0186(8) 0.0140(7) 0.0072(6) 0.0010(6) 0.0017(6)
C5A 0.0134(7) 0.0121(7) 0.0126(7) 0.0046(5) 0.0005(6) 0.0021(5)
C6A 0.0099(7) 0.0136(7) 0.0123(7) 0.0026(5) -0.0004(5) 0.0002(5)
C7A 0.0141(7) 0.0126(7) 0.0159(7) 0.0030(6) -0.0012(6) 0.0018(6)
C8A 0.0161(8) 0.0144(7) 0.0210(8) 0.0010(6) 0.0010(6) 0.0033(6)
C9A 0.0139(7) 0.0175(8) 0.0200(8) -0.0024(6) 0.0054(6) -0.0008(6)
C10A 0.0175(8) 0.0173(7) 0.0139(7) 0.0024(6) 0.0047(6) -0.0005(6)
C11A 0.0169(7) 0.0134(7) 0.0132(7) 0.0043(6) 0.0038(6) 0.0019(6)
C12A 0.0153(7) 0.0138(7) 0.0150(7) 0.0012(6) -0.0002(6) -0.0020(6)
C13A 0.0246(9) 0.0173(8) 0.0147(8) 0.0006(6) 0.0025(7) -0.0033(7)
C14A 0.0261(9) 0.0145(7) 0.0204(9) -0.0023(6) 0.0052(7) -0.0016(7)
C15A 0.0161(8) 0.0142(7) 0.0229(9) 0.0031(6) 0.0013(6) -0.0024(6)
C16A 0.0180(8) 0.0183(8) 0.0163(8) 0.0030(6) 0.0001(6) -0.0038(6)
C17A 0.0161(8) 0.0164(7) 0.0149(8) 0.0004(6) 0.0020(6) -0.0022(6)
C18A 0.0258(10) 0.0171(8) 0.0322(10) 0.0066(7) 0.0026(8) 0.0021(7)
S1B 0.01325(18) 0.01512(18) 0.01344(18) 0.00181(14) -0.00073(14) -0.00189(14)
O1B 0.0105(5) 0.0147(5) 0.0156(6) 0.0025(4) 0.0004(4) -0.0014(4)
O2B 0.0131(6) 0.0222(6) 0.0233(6) 0.0054(5) -0.0006(5) -0.0047(5)
O3B 0.0226(6) 0.0225(6) 0.0154(6) 0.0021(5) -0.0034(5) -0.0026(5)
O4B 0.0137(6) 0.0179(6) 0.0206(6) 0.0028(5) 0.0020(5) 0.0000(4)
N1B 0.0126(6) 0.0165(6) 0.0126(6) 0.0009(5) 0.0017(5) -0.0012(5)
C1B 0.0185(8) 0.0210(8) 0.0190(8) -0.0002(7) 0.0070(7) -0.0003(6)
C2B 0.0144(8) 0.0225(8) 0.0174(8) 0.0036(6) 0.0046(6) 0.0007(6)
C3B 0.0118(7) 0.0149(7) 0.0151(7) 0.0052(6) 0.0018(6) 0.0014(6)
C4B 0.0123(7) 0.0157(7) 0.0159(7) 0.0073(6) 0.0003(6) 0.0014(6)
C5B 0.0120(7) 0.0121(7) 0.0126(7) 0.0044(5) -0.0004(5) 0.0008(5)
C6B 0.0094(6) 0.0117(7) 0.0136(7) 0.0034(5) -0.0004(5) -0.0009(5)
C7B 0.0127(7) 0.0151(7) 0.0155(7) 0.0066(6) -0.0013(6) 0.0017(6)
C8B 0.0142(7) 0.0127(7) 0.0219(8) 0.0046(6) 0.0018(6) 0.0027(6)
C9B 0.0160(8) 0.0147(7) 0.0195(8) 0.0022(6) 0.0041(6) 0.0006(6)
C10B 0.0151(7) 0.0181(7) 0.0135(7) 0.0035(6) 0.0019(6) 0.0012(6)
C11B 0.0125(7) 0.0128(7) 0.0130(7) 0.0050(6) -0.0001(6) 0.0013(5)
C12B 0.0147(7) 0.0129(7) 0.0163(8) 0.0023(6) 0.0019(6) -0.0014(6)
C13B 0.0238(9) 0.0198(8) 0.0158(8) -0.0026(6) -0.0007(7) 0.0016(7)
C14B 0.0255(9) 0.0154(8) 0.0222(9) -0.0037(7) 0.0027(7) 0.0014(7)
C15B 0.0183(8) 0.0141(7) 0.0222(9) 0.0023(6) 0.0056(7) -0.0003(6)
C16B 0.0327(10) 0.0153(8) 0.0154(8) 0.0037(6) 0.0007(7) 0.0011(7)
C17B 0.0302(10) 0.0122(7) 0.0158(8) 0.0005(6) 0.0019(7) 0.0002(7)
C18B 0.0282(10) 0.0165(8) 0.0287(10) 0.0056(7) 0.0056(8) 0.0032(7)
S1C 0.01502(19) 0.01441(18) 0.0173(2) 0.00076(14) 0.00507(15) 0.00105(14)
O1C 0.0114(5) 0.0161(5) 0.0143(5) 0.0016(4) 0.0024(4) 0.0033(4)
O2C 0.0146(6) 0.0265(7) 0.0210(6) 0.0052(5) 0.0043(5) 0.0059(5)
O3C 0.0275(7) 0.0201(6) 0.0198(6) 0.0019(5) 0.0100(5) 0.0025(5)
O4C 0.0144(6) 0.0179(6) 0.0268(7) 0.0000(5) 0.0039(5) -0.0007(5)
N1C 0.0145(6) 0.0145(6) 0.0160(7) -0.0002(5) 0.0018(5) 0.0015(5)
C1C 0.0184(8) 0.0190(8) 0.0179(8) -0.0006(6) -0.0026(6) -0.0007(6)
C2C 0.0147(8) 0.0202(8) 0.0168(8) 0.0022(6) -0.0020(6) 0.0000(6)
C3C 0.0131(7) 0.0158(7) 0.0141(7) 0.0040(6) 0.0011(6) -0.0003(6)
C4C 0.0131(7) 0.0169(7) 0.0153(7) 0.0077(6) 0.0011(6) 0.0003(6)
C5C 0.0132(7) 0.0123(7) 0.0137(7) 0.0031(6) 0.0022(6) -0.0006(5)
C6C 0.0097(7) 0.0126(7) 0.0131(7) 0.0016(5) 0.0020(5) 0.0022(5)
C7C 0.0145(7) 0.0141(7) 0.0158(7) 0.0041(6) 0.0027(6) -0.0013(6)
C8C 0.0169(8) 0.0131(7) 0.0204(8) 0.0024(6) 0.0019(6) -0.0025(6)
C9C 0.0135(7) 0.0166(7) 0.0191(8) 0.0006(6) -0.0006(6) 0.0000(6)
C10C 0.0161(7) 0.0162(7) 0.0141(7) 0.0037(6) 0.0000(6) 0.0019(6)
C11C 0.0152(7) 0.0122(7) 0.0165(8) 0.0043(6) 0.0010(6) 0.0001(6)
C12C 0.0148(7) 0.0144(7) 0.0161(8) 0.0004(6) 0.0034(6) 0.0019(6)
C13C 0.0233(9) 0.0176(8) 0.0135(8) 0.0002(6) 0.0003(6) 0.0001(6)
C14C 0.0225(9) 0.0156(8) 0.0173(8) -0.0009(6) -0.0002(7) -0.0016(6)
C15C 0.0163(8) 0.0153(7) 0.0181(8) 0.0016(6) 0.0047(6) 0.0035(6)
C16C 0.0174(8) 0.0179(8) 0.0173(8) 0.0017(6) 0.0011(6) 0.0062(6)
C17C 0.0125(7) 0.0169(7) 0.0170(8) -0.0021(6) -0.0004(6) 0.0029(6)
C18C 0.0261(9) 0.0207(8) 0.0224(9) 0.0061(7) 0.0042(7) 0.0016(7)

loop_
_atom_type_symbol
_atom_type_description
_atom_type_scat_dispersion_real
_atom_type_scat_dispersion_imag
_atom_type_scat_source
C C 0.0033 0.0016 'International Tables Vol C Tables 4.2.6.8 and 6.1.1.4'
H H 0.0000 0.0000 'International Tables Vol C Tables 4.2.6.8 and 6.1.1.4'
N N 0.0061 0.0033 'International Tables Vol C Tables 4.2.6.8 and 6.1.1.4'
O O 0.0106 0.0060 'International Tables Vol C Tables 4.2.6.8 and 6.1.1.4'
S S 0.1246 0.1234 'International Tables Vol C Tables 4.2.6.8 and 6.1.1.4'

loop_
_geom_angle_atom_site_label_1
_geom_angle_atom_site_label_2
_geom_angle_atom_site_label_3
_geom_angle
O4A S1A O3A 120.69(8)
O4A S1A N1A 106.78(8)
O3A S1A N1A 105.03(8)
O4A S1A C12A 109.35(8)
O3A S1A C12A 107.76(8)
N1A S1A C12A 106.32(8)
C4A O1A C6A 111.55(12)
C5A N1A C1A 107.75(14)
C5A N1A S1A 128.31(12)
C1A N1A S1A 119.55(11)
N1A C1A C2A 105.80(14)
N1A C1A H1AA 110.6
C2A C1A H1AA 110.6
N1A C1A H1AB 110.6
C2A C1A H1AB 110.6
H1AA C1A H1AB 108.7
C3A C2A C1A 101.67(13)
C3A C2A H2AA 111.4
C1A C2A H2AA 111.4
C3A C2A H2AB 111.4
C1A C2A H2AB 111.4
H2AA C2A H2AB 109.3
C5A C3A C4A 108.86(15)
C5A C3A C2A 112.57(15)
C4A C3A C2A 137.81(15)
O2A C4A O1A 120.83(16)
O2A C4A C3A 131.89(16)
O1A C4A C3A 107.28(14)
C3A C5A N1A 112.15(15)
C3A C5A C6A 111.64(14)
N1A C5A C6A 134.92(14)
O1A C6A C5A 100.61(12)
O1A C6A C11A 106.03(13)
C5A C6A C11A 117.02(14)
O1A C6A C7A 108.33(13)
C5A C6A C7A 110.87(13)
C11A C6A C7A 112.79(13)
C8A C7A C6A 111.99(14)
C8A C7A H7AA 109.2
C6A C7A H7AA 109.2
C8A C7A H7AB 109.2
C6A C7A H7AB 109.2
H7AA C7A H7AB 107.9
C7A C8A C9A 110.73(14)
C7A C8A H8AA 109.5
C9A C8A H8AA 109.5
C7A C8A H8AB 109.5
C9A C8A H8AB 109.5
H8AA C8A H8AB 108.1
C10A C9A C8A 111.18(14)
C10A C9A H9AA 109.4
C8A C9A H9AA 109.4
C10A C9A H9AB 109.4
C8A C9A H9AB 109.4
H9AA C9A H9AB 108.0
C9A C10A C11A 110.89(14)
C9A C10A H10A 109.5
C11A C10A H10A 109.5
C9A C10A H10B 109.5
C11A C10A H10B 109.5
H10A C10A H10B 108.0
C6A C11A C10A 110.62(14)
C6A C11A H11A 109.5
C10A C11A H11A 109.5
C6A C11A H11B 109.5
C10A C11A H11B 109.5
H11A C11A H11B 108.1
C17A C12A C13A 121.12(16)
C17A C12A S1A 119.91(13)
C13A C12A S1A 118.92(14)
C14A C13A C12A 118.64(17)
C14A C13A H13A 120.7
C12A C13A H13A 120.7
C13A C14A C15A 121.78(17)
C13A C14A H14A 119.1
C15A C14A H14A 119.1
C14A C15A C16A 118.07(17)
C14A C15A C18A 120.61(17)
C16A C15A C18A 121.31(17)
C17A C16A C15A 121.40(17)
C17A C16A H16A 119.3
C15A C16A H16A 119.3
C16A C17A C12A 118.93(16)
C16A C17A H17A 120.5
C12A C17A H17A 120.5
C15A C18A H18A 109.5
C15A C18A H18B 109.5
H18A C18A H18B 109.5
C15A C18A H18C 109.5
H18A C18A H18C 109.5
H18B C18A H18C 109.5
O4B S1B O3B 120.04(8)
O4B S1B N1B 106.70(8)
O3B S1B N1B 105.91(8)
O4B S1B C12B 109.74(8)
O3B S1B C12B 107.62(8)
N1B S1B C12B 105.95(8)
C4B O1B C6B 111.73(12)
C5B N1B C1B 106.97(13)
C5B N1B S1B 127.73(12)
C1B N1B S1B 117.51(11)
N1B C1B C2B 104.83(14)
N1B C1B H1BA 110.8
C2B C1B H1BA 110.8
N1B C1B H1BB 110.8
C2B C1B H1BB 110.8
H1BA C1B H1BB 108.9
C3B C2B C1B 101.02(13)
C3B C2B H2BA 111.6
C1B C2B H2BA 111.6
C3B C2B H2BB 111.6
C1B C2B H2BB 111.6
H2BA C2B H2BB 109.4
C5B C3B C4B 108.69(15)
C5B C3B C2B 112.68(15)
C4B C3B C2B 137.57(15)
O2B C4B O1B 121.03(16)
O2B C4B C3B 131.50(16)
O1B C4B C3B 107.46(14)
C3B C5B N1B 111.26(15)
C3B C5B C6B 111.68(14)
N1B C5B C6B 136.22(14)
O1B C6B C5B 100.21(12)
O1B C6B C11B 106.88(13)
C5B C6B C11B 116.55(13)
O1B C6B C7B 107.19(12)
C5B C6B C7B 112.77(14)
C11B C6B C7B 111.95(13)
C8B C7B C6B 111.33(14)
C8B C7B H7BA 109.4
C6B C7B H7BA 109.4
C8B C7B H7BB 109.4
C6B C7B H7BB 109.4
H7BA C7B H7BB 108.0
C7B C8B C9B 111.14(14)
C7B C8B H8BA 109.4
C9B C8B H8BA 109.4
C7B C8B H8BB 109.4
C9B C8B H8BB 109.4
H8BA C8B H8BB 108.0
C10B C9B C8B 111.15(14)
C10B C9B H9BA 109.4
C8B C9B H9BA 109.4
C10B C9B H9BB 109.4
C8B C9B H9BB 109.4
H9BA C9B H9BB 108.0
C9B C10B C11B 110.20(14)
C9B C10B H10C 109.6
C11B C10B H10C 109.6
C9B C10B H10D 109.6
C11B C10B H10D 109.6
H10C C10B H10D 108.1
C6B C11B C10B 111.62(13)
C6B C11B H11C 109.3
C10B C11B H11C 109.3
C6B C11B H11D 109.3
C10B C11B H11D 109.3
H11C C11B H11D 108.0
C13B C12B C17B 120.21(16)
C13B C12B S1B 119.74(14)
C17B C12B S1B 120.05(13)
C12B C13B C14B 119.20(17)
C12B C13B H13B 120.4
C14B C13B H13B 120.4
C15B C14B C13B 121.55(17)
C15B C14B H14B 119.2
C13B C14B H14B 119.2
C14B C15B C16B 118.33(17)
C14B C15B C18B 120.77(16)
C16B C15B C18B 120.89(17)
C17B C16B C15B 121.13(17)
C17B C16B H16B 119.4
C15B C16B H16B 119.4
C16B C17B C12B 119.56(16)
C16B C17B H17B 120.2
C12B C17B H17B 120.2
C15B C18B H18D 109.5
C15B C18B H18E 109.5
H18D C18B H18E 109.5
C15B C18B H18F 109.5
H18D C18B H18F 109.5
H18E C18B H18F 109.5
O3C S1C O4C 120.75(8)
O3C S1C N1C 104.78(8)
O4C S1C N1C 107.11(8)
O3C S1C C12C 107.43(8)
O4C S1C C12C 108.90(9)
N1C S1C C12C 107.12(8)
C4C O1C C6C 111.59(12)
C5C N1C C1C 106.77(13)
C5C N1C S1C 128.62(13)
C1C N1C S1C 118.51(11)
N1C C1C C2C 104.99(13)
N1C C1C H1CA 110.7
C2C C1C H1CA 110.7
N1C C1C H1CB 110.7
C2C C1C H1CB 110.7
H1CA C1C H1CB 108.8
C3C C2C C1C 100.84(14)
C3C C2C H2CA 111.6
C1C C2C H2CA 111.6
C3C C2C H2CB 111.6
C1C C2C H2CB 111.6
H2CA C2C H2CB 109.4
C5C C3C C4C 108.84(15)
C5C C3C C2C 112.42(15)
C4C C3C C2C 138.23(15)
O2C C4C O1C 120.37(16)
O2C C4C C3C 132.10(17)
O1C C4C C3C 107.53(14)
C3C C5C N1C 111.61(15)
C3C C5C C6C 111.66(14)
N1C C5C C6C 136.13(15)
O1C C6C C5C 100.30(12)
O1C C6C C11C 106.41(13)
C5C C6C C11C 116.42(14)
O1C C6C C7C 107.66(13)
C5C C6C C7C 112.63(13)
C11C C6C C7C 112.16(14)
C6C C7C C8C 111.56(14)
C6C C7C H7CA 109.3
C8C C7C H7CA 109.3
C6C C7C H7CB 109.3
C8C C7C H7CB 109.3
H7CA C7C H7CB 108.0
C9C C8C C7C 111.43(14)
C9C C8C H8CA 109.3
C7C C8C H8CA 109.3
C9C C8C H8CB 109.3
C7C C8C H8CB 109.3
H8CA C8C H8CB 108.0
C8C C9C C10C 111.92(14)
C8C C9C H9CA 109.2
C10C C9C H9CA 109.2
C8C C9C H9CB 109.2
C10C C9C H9CB 109.2
H9CA C9C H9CB 107.9
C9C C10C C11C 110.96(14)
C9C C10C H10E 109.4
C11C C10C H10E 109.4
C9C C10C H10F 109.4
C11C C10C H10F 109.4
H10E C10C H10F 108.0
C6C C11C C10C 110.56(14)
C6C C11C H11E 109.5
C10C C11C H11E 109.5
C6C C11C H11F 109.5
C10C C11C H11F 109.5
H11E C11C H11F 108.1
C17C C12C C13C 120.56(16)
C17C C12C S1C 120.31(13)
C13C C12C S1C 119.12(14)
C14C C13C C12C 118.78(17)
C14C C13C H13C 120.6
C12C C13C H13C 120.6
C13C C14C C15C 121.55(16)
C13C C14C H14C 119.2
C15C C14C H14C 119.2
C16C C15C C14C 118.58(17)
C16C C15C C18C 121.23(17)
C14C C15C C18C 120.17(16)
C17C C16C C15C 121.16(17)
C17C C16C H16C 119.4
C15C C16C H16C 119.4
C16C C17C C12C 119.33(16)
C16C C17C H17C 120.3
C12C C17C H17C 120.3
C15C C18C H18G 109.5
C15C C18C H18H 109.5
H18G C18C H18H 109.5
C15C C18C H18I 109.5
H18G C18C H18I 109.5
H18H C18C H18I 109.5

loop_
_geom_bond_atom_site_label_1
_geom_bond_atom_site_label_2
_geom_bond_distance
S1A O4A 1.4292(13)
S1A O3A 1.4330(14)
S1A N1A 1.6527(15)
S1A C12A 1.7574(18)
O1A C4A 1.376(2)
O1A C6A 1.4759(19)
O2A C4A 1.209(2)
N1A C5A 1.396(2)
N1A C1A 1.506(2)
C1A C2A 1.553(3)
C1A H1AA 0.9900
C1A H1AB 0.9900
C2A C3A 1.500(2)
C2A H2AA 0.9900
C2A H2AB 0.9900
C3A C5A 1.335(2)
C3A C4A 1.452(2)
C5A C6A 1.505(2)
C6A C11A 1.527(2)
C6A C7A 1.530(2)
C7A C8A 1.526(2)
C7A H7AA 0.9900
C7A H7AB 0.9900
C8A C9A 1.529(3)
C8A H8AA 0.9900
C8A H8AB 0.9900
C9A C10A 1.524(3)
C9A H9AA 0.9900
C9A H9AB 0.9900
C10A C11A 1.527(2)
C10A H10A 0.9900
C10A H10B 0.9900
C11A H11A 0.9900
C11A H11B 0.9900
C12A C17A 1.394(2)
C12A C13A 1.395(2)
C13A C14A 1.385(3)
C13A H13A 0.9500
C14A C15A 1.397(3)
C14A H14A 0.9500
C15A C16A 1.400(3)
C15A C18A 1.503(3)
C16A C17A 1.386(3)
C16A H16A 0.9500
C17A H17A 0.9500
C18A H18A 0.9800
C18A H18B 0.9800
C18A H18C 0.9800
S1B O4B 1.4297(13)
S1B O3B 1.4325(14)
S1B N1B 1.6515(15)
S1B C12B 1.7597(18)
O1B C4B 1.374(2)
O1B C6B 1.4779(19)
O2B C4B 1.208(2)
N1B C5B 1.401(2)
N1B C1B 1.509(2)
C1B C2B 1.548(3)
C1B H1BA 0.9900
C1B H1BB 0.9900
C2B C3B 1.495(2)
C2B H2BA 0.9900
C2B H2BB 0.9900
C3B C5B 1.337(2)
C3B C4B 1.452(2)
C5B C6B 1.513(2)
C6B C11B 1.528(2)
C6B C7B 1.528(2)
C7B C8B 1.527(2)
C7B H7BA 0.9900
C7B H7BB 0.9900
C8B C9B 1.530(2)
C8B H8BA 0.9900
C8B H8BB 0.9900
C9B C10B 1.526(2)
C9B H9BA 0.9900
C9B H9BB 0.9900
C10B C11B 1.529(2)
C10B H10C 0.9900
C10B H10D 0.9900
C11B H11C 0.9900
C11B H11D 0.9900
C12B C13B 1.390(2)
C12B C17B 1.394(2)
C13B C14B 1.391(3)
C13B H13B 0.9500
C14B C15B 1.387(3)
C14B H14B 0.9500
C15B C16B 1.395(2)
C15B C18B 1.506(3)
C16B C17B 1.386(3)
C16B H16B 0.9500
C17B H17B 0.9500
C18B H18D 0.9800
C18B H18E 0.9800
C18B H18F 0.9800
S1C O3C 1.4314(14)
S1C O4C 1.4337(14)
S1C N1C 1.6519(15)
S1C C12C 1.7597(18)
O1C C4C 1.375(2)
O1C C6C 1.4790(19)
O2C C4C 1.212(2)
N1C C5C 1.399(2)
N1C C1C 1.510(2)
C1C C2C 1.548(3)
C1C H1CA 0.9900
C1C H1CB 0.9900
C2C C3C 1.501(2)
C2C H2CA 0.9900
C2C H2CB 0.9900
C3C C5C 1.336(2)
C3C C4C 1.448(2)
C5C C6C 1.509(2)
C6C C11C 1.527(2)
C6C C7C 1.528(2)
C7C C8C 1.529(2)
C7C H7CA 0.9900
C7C H7CB 0.9900
C8C C9C 1.524(3)
C8C H8CA 0.9900
C8C H8CB 0.9900
C9C C10C 1.525(2)
C9C H9CA 0.9900
C9C H9CB 0.9900
C10C C11C 1.528(2)
C10C H10E 0.9900
C10C H10F 0.9900
C11C H11E 0.9900
C11C H11F 0.9900
C12C C17C 1.397(2)
C12C C13C 1.397(2)
C13C C14C 1.389(3)
C13C H13C 0.9500
C14C C15C 1.393(3)
C14C H14C 0.9500
C15C C16C 1.393(2)
C15C C18C 1.508(3)
C16C C17C 1.385(3)
C16C H16C 0.9500
C17C H17C 0.9500
C18C H18G 0.9800
C18C H18H 0.9800
C18C H18I 0.9800

loop_
_geom_torsion_atom_site_label_1
_geom_torsion_atom_site_label_2
_geom_torsion_atom_site_label_3
_geom_torsion_atom_site_label_4
_geom_torsion
O4A S1A N1A C5A 32.18(17)
O3A S1A N1A C5A 161.44(15)
C12A S1A N1A C5A -84.49(16)
O4A S1A N1A C1A -174.38(14)
O3A S1A N1A C1A -45.12(16)
C12A S1A N1A C1A 68.95(15)
C5A N1A C1A C2A -0.31(19)
S1A N1A C1A C2A -158.69(12)
N1A C1A C2A C3A -1.09(18)
C1A C2A C3A C5A 2.29(19)
C1A C2A C3A C4A -166.2(2)
C6A O1A C4A O2A 177.25(15)
C6A O1A C4A C3A -2.47(18)
C5A C3A C4A O2A -178.25(18)
C2A C3A C4A O2A -9.4(4)
C5A C3A C4A O1A 1.43(19)
C2A C3A C4A O1A 170.24(19)
C4A C3A C5A N1A 169.18(14)
C2A C3A C5A N1A -2.7(2)
C4A C3A C5A C6A 0.13(19)
C2A C3A C5A C6A -171.76(14)
C1A N1A C5A C3A 1.8(2)
S1A N1A C5A C3A 157.73(13)
C1A N1A C5A C6A 167.39(18)
S1A N1A C5A C6A -36.7(3)
C4A O1A C6A C5A 2.41(16)
C4A O1A C6A C11A 124.74(14)
C4A O1A C6A C7A -113.94(15)
C3A C5A C6A O1A -1.50(17)
N1A C5A C6A O1A -167.10(17)
C3A C5A C6A C11A -115.76(16)
N1A C5A C6A C11A 78.6(2)
C3A C5A C6A C7A 112.95(16)
N1A C5A C6A C7A -52.7(2)
O1A C6A C7A C8A -64.66(17)
C5A C6A C7A C8A -174.17(14)
C11A C6A C7A C8A 52.39(18)
C6A C7A C8A C9A -53.24(19)
C7A C8A C9A C10A 56.54(19)
C8A C9A C10A C11A -58.30(18)
O1A C6A C11A C10A 65.12(16)
C5A C6A C11A C10A 176.32(14)
C7A C6A C11A C10A -53.28(18)
C9A C10A C11A C6A 55.98(18)
O4A S1A C12A C17A -23.38(16)
O3A S1A C12A C17A -156.26(14)
N1A S1A C12A C17A 91.56(15)
O4A S1A C12A C13A 158.99(14)
O3A S1A C12A C13A 26.11(16)
N1A S1A C12A C13A -86.07(15)
C17A C12A C13A C14A -2.1(3)
S1A C12A C13A C14A 175.53(14)
C12A C13A C14A C15A 0.9(3)
C13A C14A C15A C16A 1.0(3)
C13A C14A C15A C18A -178.21(17)
C14A C15A C16A C17A -1.9(3)
C18A C15A C16A C17A 177.35(17)
C15A C16A C17A C12A 0.8(3)
C13A C12A C17A C16A 1.3(3)
S1A C12A C17A C16A -176.33(13)
O4B S1B N1B C5B -31.61(17)
O3B S1B N1B C5B -160.58(15)
C12B S1B N1B C5B 85.28(16)
O4B S1B N1B C1B -176.58(13)
O3B S1B N1B C1B 54.45(15)
C12B S1B N1B C1B -59.68(14)
C5B N1B C1B C2B 17.50(18)
S1B N1B C1B C2B 169.16(12)
N1B C1B C2B C3B -16.66(18)
C1B C2B C3B C5B 11.18(19)
C1B C2B C3B C4B 177.6(2)
C6B O1B C4B O2B -175.02(15)
C6B O1B C4B C3B 4.94(17)
C5B C3B C4B O2B 176.70(18)
C2B C3B C4B O2B 9.9(4)
C5B C3B C4B O1B -3.26(19)
C2B C3B C4B O1B -170.07(19)
C4B C3B C5B N1B -170.82(14)
C2B C3B C5B N1B -0.4(2)
C4B C3B C5B C6B 0.38(19)
C2B C3B C5B C6B 170.78(14)
C1B N1B C5B C3B -11.11(19)
S1B N1B C5B C3B -158.95(13)
C1B N1B C5B C6B -179.25(18)
S1B N1B C5B C6B 32.9(3)
C4B O1B C6B C5B -4.46(16)
C4B O1B C6B C11B -126.42(14)
C4B O1B C6B C7B 113.40(14)
C3B C5B C6B O1B 2.37(17)
N1B C5B C6B O1B 170.48(18)
C3B C5B C6B C11B 117.19(16)
N1B C5B C6B C11B -74.7(2)
C3B C5B C6B C7B -111.29(16)
N1B C5B C6B C7B 56.8(2)
O1B C6B C7B C8B 63.55(16)
C5B C6B C7B C8B 172.88(13)
C11B C6B C7B C8B -53.35(18)
C6B C7B C8B C9B 54.52(18)
C7B C8B C9B C10B -56.96(19)
C8B C9B C10B C11B 57.25(18)
O1B C6B C11B C10B -62.76(16)
C5B C6B C11B C10B -173.78(13)
C7B C6B C11B C10B 54.32(18)
C9B C10B C11B C6B -55.88(18)
O4B S1B C12B C13B -134.22(14)
O3B S1B C12B C13B -2.01(17)
N1B S1B C12B C13B 110.94(15)
O4B S1B C12B C17B 45.38(16)
O3B S1B C12B C17B 177.59(14)
N1B S1B C12B C17B -69.45(16)
C17B C12B C13B C14B -0.9(3)
S1B C12B C13B C14B 178.71(14)
C12B C13B C14B C15B 1.1(3)
C13B C14B C15B C16B 0.0(3)
C13B C14B C15B C18B -179.20(18)
C14B C15B C16B C17B -1.3(3)
C18B C15B C16B C17B 177.93(18)
C15B C16B C17B C12B 1.5(3)
C13B C12B C17B C16B -0.3(3)
S1B C12B C17B C16B -179.94(15)
O3C S1C N1C C5C -162.86(14)
O4C S1C N1C C5C -33.48(17)
C12C S1C N1C C5C 83.22(16)
O3C S1C N1C C1C 48.48(15)
O4C S1C N1C C1C 177.86(13)
C12C S1C N1C C1C -65.44(15)
C5C N1C C1C C2C 17.79(18)
S1C N1C C1C C2C 172.68(12)
N1C C1C C2C C3C -17.03(17)
C1C C2C C3C C5C 11.52(19)
C1C C2C C3C C4C -178.0(2)
C6C O1C C4C O2C -177.90(15)
C6C O1C C4C C3C 2.30(17)
C5C C3C C4C O2C 179.69(18)
C2C C3C C4C O2C 9.0(4)
C5C C3C C4C O1C -0.55(19)
C2C C3C C4C O1C -171.28(19)
C4C C3C C5C N1C -173.95(14)
C2C C3C C5C N1C -0.6(2)
C4C C3C C5C C6C -1.38(19)
C2C C3C C5C C6C 171.96(14)
C1C N1C C5C C3C -11.15(19)
S1C N1C C5C C3C -162.65(13)
C1C N1C C5C C6C 178.83(18)
S1C N1C C5C C6C 27.3(3)
C4C O1C C6C C5C -2.90(16)
C4C O1C C6C C11C -124.56(14)
C4C O1C C6C C7C 115.02(14)
C3C C5C C6C O1C 2.56(17)
N1C C5C C6C O1C 172.58(18)
C3C C5C C6C C11C 116.82(16)
N1C C5C C6C C11C -73.2(2)
C3C C5C C6C C7C -111.62(16)
N1C C5C C6C C7C 58.4(2)
O1C C6C C7C C8C 62.78(17)
C5C C6C C7C C8C 172.40(14)
C11C C6C C7C C8C -53.95(18)
C6C C7C C8C C9C 52.96(19)
C7C C8C C9C C10C -54.49(19)
C8C C9C C10C C11C 56.19(19)
O1C C6C C11C C10C -62.13(16)
C5C C6C C11C C10C -172.88(13)
C7C C6C C11C C10C 55.35(18)
C9C C10C C11C C6C -56.01(18)
O3C S1C C12C C17C 148.34(14)
O4C S1C C12C C17C 15.97(16)
N1C S1C C12C C17C -99.55(15)
O3C S1C C12C C13C -30.77(17)
O4C S1C C12C C13C -163.14(14)
N1C S1C C12C C13C 81.35(15)
C17C C12C C13C C14C 2.0(3)
S1C C12C C13C C14C -178.94(14)
C12C C13C C14C C15C -0.9(3)
C13C C14C C15C C16C -0.7(3)
C13C C14C C15C C18C 177.80(17)
C14C C15C C16C C17C 1.4(3)
C18C C15C C16C C17C -177.13(16)
C15C C16C C17C C12C -0.4(3)
C13C C12C C17C C16C -1.3(2)
S1C C12C C17C C16C 179.58(13)
